data_9007575
loop_
_publ_author_name
'Giacovazzo, C.'
'Menchetti, S.'
'Scordari, F.'

_publ_section_title
;
 The crystal structure of caledonite, Cu2Pb5(SO4)3CO3(OH)6
;
_journal_issue 9
_journal_name_full 'Acta Crystallographica, Section B'
_journal_page_first 1986
_journal_page_last 1990
_journal_paper_doi 10.1107/S056774087300590X
_journal_volume 29
_journal_year 1973
_chemical_formula_sum 'C H6 Cu2 O21 Pb5 S3'
_chemical_name_mineral Caledonite
_space_group_IT_number 31
_symmetry_space_group_name_Hall 'P 2ac -2'
_symmetry_space_group_name_H-M 'P m n 21'
_cell_angle_alpha 90
_cell_angle_beta 90
_cell_angle_gamma 90
_cell_formula_units_Z 2
_cell_length_a 20.089
_cell_length_b 7.146
_cell_length_c 6.560
_cell_volume 941.727
_exptl_crystal_density_diffrn 5.690
_cod_depositor_comments
;
 Fixing _atom_site_label values from 'Sl' to 'S1'.

 Antanas Vaitkus
 2013-04-02
;
_cod_original_formula_sum 'Pb5 Cu2 S3 (O21 C) H6'
_cod_database_code 9007575

loop_
_symmetry_equiv_pos_as_xyz
x,y,z
1/2+x,-y,1/2+z
-x,y,z
1/2-x,-y,1/2+z

loop_
_atom_site_aniso_label
_atom_site_aniso_U_11
_atom_site_aniso_U_22
_atom_site_aniso_U_33
_atom_site_aniso_U_12
_atom_site_aniso_U_13
_atom_site_aniso_U_23
Pb1 0.01227 0.01707 0.01875 0.00000 0.00000 -0.00214
Pb2 0.01431 0.01449 0.01003 -0.00436 -0.00067 -0.00071
Pb3 0.01431 0.00802 0.01308 0.00145 -0.00067 -0.00047
Cu 0.01022 0.01009 0.01243 -0.00145 0.00134 0.00332

loop_
_atom_site_label
_atom_site_fract_x
_atom_site_fract_y
_atom_site_fract_z
_atom_site_U_iso_or_equiv
_atom_site_type_symbol
_atom_site_attached_hydrogens
Pb1 0.50000 0.09180 0.50000 0.01646 Pb 0
Pb2 0.39960 0.41460 0.03980 0.01267 Pb 0
Pb3 0.33860 0.88700 0.06840 0.01140 Pb 0
Cu 0.25110 0.49100 0.31210 0.01140 Cu 0
S1 0.50000 0.55880 0.55520 0.01140 S 0
S2 0.33670 0.12550 0.55660 0.01140 S 0
O-H1 0.16400 0.37200 0.35200 0.00253 O 1
O-H2 0.34000 0.60800 0.27400 0.01520 O 1
O-H3 0.27500 0.35600 0.06000 0.00633 O 1
O1 0.50000 0.43000 0.72800 0.03800 O 0
O2 0.50000 0.43500 0.35800 0.00380 O 0
O3 0.44100 0.68400 0.55600 0.00760 O 0
O4 0.28400 0.27400 0.56600 0.01520 O 0
O5 0.30300 0.95000 0.51600 0.01646 O 0
O6 0.37500 0.10900 0.76300 0.02913 O 0
O7 0.38500 0.17200 0.39300 0.01773 O 0
O8 0.44600 0.75300 0.05100 0.01267 O 0
O9 0.50000 0.01500 0.13600 0.02280 O 0
C 0.50000 0.84100 0.09700 0.01646 C 0

loop_
_cod_changelog_entry_id
_cod_changelog_entry_author
_cod_changelog_entry_date
_cod_changelog_entry_text
1
;cod-tools version 3.8.0
Id: cif_guess_AMCSD_atom_types 9574 2023-05-10 09:00:05Z saulius
;
2023-05-10T18:50:52+03:00
;Derived atom types and hydrogen counts
from atom names that follow the AMCSD naming convention
(Wat == water, O-H == hydroxyl).
;

_database_code_amcsd 0009484
